data_4338502
loop_
_publ_author_name
'Arranz, Paloma'
'Bianchi, Antonio'
'Cuesta, Rafael'
'Giorgi, Claudia'
'Godino, M. Luz'
'Guti\'errez, M D'
'L\'opez, Rafael'
'Santiago, Antonio'

_publ_section_title
;
 Binding and removal of sulfate, phosphate, arsenate,
 tetrachloromercurate, and chromate in aqueous solution by means of an
 activated carbon functionalized with a pyrimidine-based anion receptor
 (HL). Crystal structures of [H3L(HgCl4)]&#x00B7;H2O and
 [H3L(HgBr4)]&#x00B7;H2O showing anion-\p interactions.
;
_journal_issue 20
_journal_name_full 'Inorganic chemistry'
_journal_page_first 9321
_journal_page_last 9332
_journal_paper_doi 10.1021/ic100929f
_journal_volume 49
_journal_year 2010
_chemical_formula_sum 'C11 H26 Br4 Hg N8 O3'
_chemical_formula_weight 838.63
_chemical_name_systematic
; 
 ? 
;
_space_group_IT_number 2
_symmetry_space_group_name_Hall '-P 1'
_symmetry_space_group_name_H-M 'P -1'
_atom_sites_solution_hydrogens geom
_atom_sites_solution_primary direct
_atom_sites_solution_secondary difmap
_audit_creation_method SHELXL-97
_cell_angle_alpha 85.987(2)
_cell_angle_beta 81.764(2)
_cell_angle_gamma 82.079(2)
_cell_formula_units_Z 2
_cell_length_a 7.9806(8)
_cell_length_b 8.9571(9)
_cell_length_c 17.1458(17)
_cell_measurement_temperature 293(2)
_cell_volume 1199.8(2)
_computing_structure_refinement 'SHELXL-97 (Sheldrick, 1997)'
_computing_structure_solution 'SHELXS-97 (Sheldrick, 1990)'
_diffrn_ambient_temperature 293(2)
_diffrn_measured_fraction_theta_full 0.913
_diffrn_measured_fraction_theta_max 0.913
_diffrn_radiation_monochromator graphite
_diffrn_radiation_source 'fine-focus sealed tube'
_diffrn_radiation_type MoK\a
_diffrn_radiation_wavelength 0.71073
_diffrn_reflns_av_R_equivalents 0.0371
_diffrn_reflns_av_sigmaI/netI 0.0443
_diffrn_reflns_limit_h_max 10
_diffrn_reflns_limit_h_min -10
_diffrn_reflns_limit_k_max 11
_diffrn_reflns_limit_k_min -11
_diffrn_reflns_limit_l_max 21
_diffrn_reflns_limit_l_min -21
_diffrn_reflns_number 14130
_diffrn_reflns_theta_full 28.33
_diffrn_reflns_theta_max 28.33
_diffrn_reflns_theta_min 2.30
_exptl_absorpt_coefficient_mu 13.101
_exptl_crystal_density_diffrn 2.321
_exptl_crystal_density_method 'not measured'
_exptl_crystal_F_000 784
_refine_diff_density_max 1.556
_refine_diff_density_min -1.233
_refine_diff_density_rms 0.119
_refine_ls_extinction_method none
_refine_ls_goodness_of_fit_ref 1.064
_refine_ls_hydrogen_treatment mixed
_refine_ls_matrix_type full
_refine_ls_number_parameters 253
_refine_ls_number_reflns 5447
_refine_ls_number_restraints 0
_refine_ls_restrained_S_all 1.064
_refine_ls_R_factor_all 0.0453
_refine_ls_R_factor_gt 0.0346
_refine_ls_shift/su_max 0.002
_refine_ls_shift/su_mean 0.000
_refine_ls_structure_factor_coef Fsqd
_refine_ls_weighting_details 'calc w=1/[\s^2^(Fo^2^)+(0.0415P)^2^+0.2416P] where P=(Fo^2^+2Fc^2^)/3'
_refine_ls_weighting_scheme calc
_refine_ls_wR_factor_gt 0.0855
_refine_ls_wR_factor_ref 0.0899
_reflns_number_gt 4487
_reflns_number_total 5447
_reflns_threshold_expression >2sigma(I)
_cod_data_source_file CCDC768481.cif
_cod_data_source_block HgBr4tren
_cod_database_code 4338502

loop_
_symmetry_equiv_pos_as_xyz
'x, y, z'
'-x, -y, -z'

loop_
_atom_site_label
_atom_site_type_symbol
_atom_site_fract_x
_atom_site_fract_y
_atom_site_fract_z
_atom_site_U_iso_or_equiv
_atom_site_adp_type
_atom_site_occupancy
_atom_site_symmetry_multiplicity
_atom_site_calc_flag
_atom_site_refinement_flags
Hg1 Hg 0.46181(3) 0.26589(2) 0.328338(12) 0.05073(9) Uani 1 1 d .
Br2 Br 0.63421(7) 0.48537(6) 0.36814(3) 0.05129(14) Uani 1 1 d .
Br3 Br 0.65934(7) 0.01335(6) 0.36656(4) 0.05411(15) Uani 1 1 d .
Br4 Br 0.45839(8) 0.27737(8) 0.18140(4) 0.06336(17) Uani 1 1 d .
Br5 Br 0.20701(9) 0.28646(8) 0.43538(5) 0.0828(2) Uani 1 1 d .
N2 N 0.1393(5) 0.5819(4) 0.1194(3) 0.0425(9) Uani 1 1 d .
N1 N 0.0254(5) 0.3498(4) 0.1544(3) 0.0429(10) Uani 1 1 d .
O1 O 0.0732(5) 0.1567(4) 0.0721(3) 0.0674(12) Uani 1 1 d .
N6 N 0.2567(6) 0.7942(5) 0.3211(3) 0.0456(10) Uani 1 1 d .
C6 C 0.1934(6) 0.6593(5) 0.2988(3) 0.0428(11) Uani 1 1 d .
H6A H 0.1851 0.5894 0.3446 0.051 Uiso 1 1 calc R
H6B H 0.2778 0.6112 0.2587 0.051 Uiso 1 1 calc R
C4 C 0.0531(6) 0.4922(5) 0.1704(3) 0.0404(11) Uani 1 1 d .
N4 N 0.2285(7) 0.3267(5) -0.0446(3) 0.0576(12) Uani 1 1 d .
N3 N 0.2891(6) 0.6220(5) -0.0025(3) 0.0553(12) Uani 1 1 d .
H3A H 0.3029 0.7099 0.0108 0.066 Uiso 1 1 calc R
H3B H 0.3313 0.5923 -0.0487 0.066 Uiso 1 1 calc R
C3 C 0.2036(6) 0.5329(5) 0.0478(3) 0.0423(11) Uani 1 1 d .
N5 N -0.0115(6) 0.5416(5) 0.2398(3) 0.0499(11) Uani 1 1 d .
H5A H -0.0772 0.4877 0.2704 0.060 Uiso 1 1 calc R
C5 C 0.0221(7) 0.6833(5) 0.2679(3) 0.0477(12) Uani 1 1 d .
H5B H -0.0675 0.7175 0.3096 0.057 Uiso 1 1 calc R
H5C H 0.0235 0.7601 0.2251 0.057 Uiso 1 1 calc R
C11 C -0.0641(8) 0.2555(6) 0.2156(4) 0.0632(16) Uani 1 1 d .
H11A H -0.0739 0.1610 0.1945 0.095 Uiso 1 1 calc R
H11B H -0.1760 0.3064 0.2325 0.095 Uiso 1 1 calc R
H11C H -0.0010 0.2374 0.2597 0.095 Uiso 1 1 calc R
C9 C 0.1587(8) 0.8615(7) 0.3920(4) 0.0680(18) Uani 1 1 d .
H9A H 0.0379 0.8604 0.3905 0.082 Uiso 1 1 calc R
H9B H 0.1784 0.9659 0.3925 0.082 Uiso 1 1 calc R
C2 C 0.1814(7) 0.3855(6) 0.0252(3) 0.0447(12) Uani 1 1 d .
C1 C 0.0922(6) 0.2878(6) 0.0835(3) 0.0464(12) Uani 1 1 d .
O2 O 0.3075(7) 0.4067(5) -0.0994(3) 0.0747(13) Uani 1 1 d .
N8 N 0.3898(6) 0.7674(6) 0.4688(3) 0.0634(13) Uani 1 1 d .
H8A H 0.4150 0.7179 0.5133 0.095 Uiso 1 1 calc R
H8B H 0.4200 0.8597 0.4669 0.095 Uiso 1 1 calc R
H8E H 0.4461 0.7180 0.4277 0.095 Uiso 1 1 calc R
C7 C 0.2762(9) 0.9071(7) 0.2576(4) 0.0670(18) Uani 1 1 d .
H7A H 0.3126 0.9948 0.2771 0.080 Uiso 1 1 calc R
H7B H 0.1665 0.9383 0.2393 0.080 Uiso 1 1 calc R
C8 C 0.4050(11) 0.8498(9) 0.1890(4) 0.085(2) Uani 1 1 d .
H8C H 0.3602 0.7730 0.1638 0.102 Uiso 1 1 calc R
H8D H 0.4240 0.9322 0.1503 0.102 Uiso 1 1 calc R
C10 C 0.2075(9) 0.7780(10) 0.4663(4) 0.085(2) Uani 1 1 d .
H10A H 0.1463 0.8300 0.5117 0.102 Uiso 1 1 calc R
H10B H 0.1746 0.6773 0.4691 0.102 Uiso 1 1 calc R
O1W O 0.3408(7) 0.9383(5) 1.0059(3) 0.0894(15) Uani 1 1 d .
H1W1 H 0.2849 1.0322 0.9845 0.107 Uiso 1 1 calc R
H1W2 H 0.2984 0.8523 0.9877 0.107 Uiso 1 1 calc R
N7 N 0.5721(8) 0.7842(7) 0.2167(3) 0.0756(16) Uani 1 1 d .
H7C H 0.6459 0.7510 0.1757 0.113 Uiso 1 1 calc R
H7D H 0.5549 0.7079 0.2518 0.113 Uiso 1 1 calc R
H7E H 0.6141 0.8551 0.2391 0.113 Uiso 1 1 calc R
O2W O 0.8503(8) 0.9285(5) 0.1254(3) 0.0953(17) Uani 1 1 d .
H2W1 H 0.7979 1.0226 0.1027 0.114 Uiso 1 1 calc R
H2W2 H 0.8118 0.8418 0.1060 0.114 Uiso 1 1 calc R

loop_
_atom_site_aniso_label
_atom_site_aniso_U_11
_atom_site_aniso_U_22
_atom_site_aniso_U_33
_atom_site_aniso_U_23
_atom_site_aniso_U_13
_atom_site_aniso_U_12
Hg1 0.05607(15) 0.05050(13) 0.04539(14) -0.00222(9) -0.00373(9) -0.00946(9)
Br2 0.0541(3) 0.0463(3) 0.0538(3) -0.0115(2) 0.0041(2) -0.0147(2)
Br3 0.0600(3) 0.0440(3) 0.0595(4) -0.0069(2) -0.0171(3) 0.0008(2)
Br4 0.0634(4) 0.0825(4) 0.0451(3) 0.0064(3) -0.0132(3) -0.0115(3)
Br5 0.0713(4) 0.0748(4) 0.0914(5) -0.0038(4) 0.0342(4) -0.0179(3)
N2 0.039(2) 0.039(2) 0.050(3) -0.0135(19) -0.0051(19) -0.0064(17)
N1 0.034(2) 0.040(2) 0.057(3) -0.0153(19) -0.0029(19) -0.0116(16)
O1 0.072(3) 0.050(2) 0.082(3) -0.028(2) 0.009(2) -0.0234(19)
N6 0.047(2) 0.041(2) 0.050(3) -0.0172(19) -0.010(2) -0.0018(18)
C6 0.050(3) 0.034(2) 0.045(3) -0.007(2) -0.003(2) -0.005(2)
C4 0.032(2) 0.040(2) 0.052(3) -0.016(2) -0.003(2) -0.0119(19)
N4 0.071(3) 0.054(3) 0.050(3) -0.013(2) -0.009(2) -0.008(2)
N3 0.071(3) 0.050(3) 0.047(3) -0.009(2) -0.001(2) -0.017(2)
C3 0.044(3) 0.039(2) 0.046(3) -0.008(2) -0.012(2) -0.006(2)
N5 0.047(2) 0.048(2) 0.058(3) -0.020(2) 0.005(2) -0.0199(19)
C5 0.046(3) 0.039(2) 0.060(3) -0.023(2) -0.004(2) -0.007(2)
C11 0.066(4) 0.051(3) 0.072(4) -0.020(3) 0.016(3) -0.024(3)
C9 0.054(4) 0.072(4) 0.082(5) -0.039(4) -0.013(3) 0.000(3)
C2 0.045(3) 0.045(3) 0.047(3) -0.014(2) -0.014(2) -0.006(2)
C1 0.037(3) 0.043(3) 0.061(3) -0.021(2) -0.005(2) -0.004(2)
O2 0.107(4) 0.073(3) 0.046(3) -0.019(2) -0.001(2) -0.022(3)
N8 0.061(3) 0.079(3) 0.048(3) -0.011(2) -0.004(2) -0.003(3)
C7 0.079(4) 0.052(3) 0.080(5) 0.000(3) -0.030(4) -0.027(3)
C8 0.118(7) 0.092(5) 0.057(4) 0.006(4) -0.029(4) -0.044(5)
C10 0.066(5) 0.131(7) 0.059(4) -0.035(4) 0.017(3) -0.028(4)
O1W 0.113(4) 0.061(3) 0.096(4) -0.007(3) -0.020(3) -0.008(3)
N7 0.079(4) 0.092(4) 0.059(3) -0.024(3) 0.003(3) -0.028(3)
O2W 0.136(5) 0.064(3) 0.092(4) -0.016(3) -0.006(3) -0.038(3)

loop_
_atom_type_symbol
_atom_type_description
_atom_type_scat_dispersion_real
_atom_type_scat_dispersion_imag
_atom_type_scat_source
C C 0.0033 0.0016 'International Tables Vol C Tables 4.2.6.8 and 6.1.1.4'
H H 0.0000 0.0000 'International Tables Vol C Tables 4.2.6.8 and 6.1.1.4'
N N 0.0061 0.0033 'International Tables Vol C Tables 4.2.6.8 and 6.1.1.4'
O O 0.0106 0.0060 'International Tables Vol C Tables 4.2.6.8 and 6.1.1.4'
Br Br -0.2901 2.4595 'International Tables Vol C Tables 4.2.6.8 and 6.1.1.4'
Hg Hg -2.3894 9.2266 'International Tables Vol C Tables 4.2.6.8 and 6.1.1.4'

loop_
_geom_angle_atom_site_label_1
_geom_angle_atom_site_label_2
_geom_angle_atom_site_label_3
_geom_angle
Br4 Hg1 Br5 127.39(3)
Br4 Hg1 Br3 107.86(2)
Br5 Hg1 Br3 105.47(2)
Br4 Hg1 Br2 110.32(2)
Br5 Hg1 Br2 100.65(2)
Br3 Hg1 Br2 102.43(2)
C4 N2 C3 118.9(4)
C1 N1 C4 121.2(4)
C1 N1 C11 118.3(4)
C4 N1 C11 120.2(4)
C7 N6 C6 113.6(4)
C7 N6 C9 110.6(5)
C6 N6 C9 113.9(5)
N6 C6 C5 116.6(4)
N5 C4 N2 118.6(4)
N5 C4 N1 117.5(4)
N2 C4 N1 123.9(4)
O2 N4 C2 117.7(5)
N3 C3 N2 118.8(4)
N3 C3 C2 119.7(5)
N2 C3 C2 121.5(5)
C4 N5 C5 123.5(4)
N5 C5 C6 109.4(4)
N6 C9 C10 111.9(5)
N4 C2 C3 127.8(5)
N4 C2 C1 114.0(4)
C3 C2 C1 118.2(5)
O1 C1 N1 120.0(5)
O1 C1 C2 123.9(5)
N1 C1 C2 116.1(4)
N6 C7 C8 112.2(5)
N7 C8 C7 110.8(5)
N8 C10 C9 111.4(6)

loop_
_geom_bond_atom_site_label_1
_geom_bond_atom_site_label_2
_geom_bond_distance
Hg1 Br4 2.5182(7)
Hg1 Br5 2.5323(7)
Hg1 Br3 2.6716(6)
Hg1 Br2 2.7250(6)
N2 C4 1.327(6)
N2 C3 1.340(6)
N1 C1 1.378(7)
N1 C4 1.376(6)
N1 C11 1.467(7)
O1 C1 1.236(6)
N6 C7 1.439(8)
N6 C6 1.466(6)
N6 C9 1.469(7)
C6 C5 1.518(7)
C4 N5 1.309(6)
N4 O2 1.286(6)
N4 C2 1.325(7)
N3 C3 1.316(6)
C3 C2 1.443(6)
N5 C5 1.460(6)
C9 C10 1.504(10)
C2 C1 1.455(7)
N8 C10 1.451(9)
C7 C8 1.516(10)
C8 N7 1.509(10)
